data_1558628
loop_
_publ_author_name
'Hall, Amy V.'
'Yufit, Dimitrii S.'
'Apperley, D. C.'
'Senak, Larry'
'Musa, Osama'
'Hood, David K.'
'Steed, Jonathan W.'

_publ_section_title
;
 The Crystal Engineering of Radiation-Sensitive Diacetylene Cocrystals and
 Salts
;
_journal_name_full 'Chemical Science'
_journal_paper_doi 10.1039/D0SC02540B
_journal_year 2020
_chemical_formula_moiety 'C25 H42 O2, C5 H4 N2'
_chemical_formula_sum 'C30 H46 N2 O2'
_chemical_formula_weight 466.69
_space_group_crystal_system triclinic
_space_group_IT_number 2
_space_group_name_Hall '-P 1'
_space_group_name_H-M_alt 'P -1'
_atom_sites_solution_hydrogens mixed
_atom_sites_solution_primary dual
_audit_creation_date 2018-11-05
_audit_creation_method
;
Olex2 1.2-beta
(compiled 2018.05.29 svn.r3508 for OlexSys, GUI svn.r5506)
;
_audit_update_record
;
2020-05-04 deposited with the CCDC.	2020-07-20 downloaded from the CCDC.
;
_cell_angle_alpha 87.742(4)
_cell_angle_beta 88.869(4)
_cell_angle_gamma 75.291(4)
_cell_formula_units_Z 2
_cell_length_a 5.3544(3)
_cell_length_b 6.8239(4)
_cell_length_c 39.920(2)
_cell_measurement_reflns_used 5573
_cell_measurement_temperature 120.0
_cell_measurement_theta_max 74.78
_cell_measurement_theta_min 2.22
_cell_volume 1409.62(14)
_computing_cell_refinement 'SAINT v8.38A (Bruker AXS, 2016)'
_computing_data_collection 'APEX3 v.2017.3_0 (Bruker AXS, 2017)'
_computing_data_reduction 'SAINT v8.38A (Bruker AXS, 2016)'
_computing_molecular_graphics 'Olex2 (Dolomanov et al., 2009)'
_computing_publication_material 'Olex2 (Dolomanov et al., 2009)'
_computing_structure_refinement 'ShelXL (Sheldrick, 2015)'
_computing_structure_solution 'XM (Sheldrick, 2008)'
_diffrn_ambient_temperature 120.0
_diffrn_detector 'Bruker PHOTON 100 CMOS'
_diffrn_detector_area_resol_mean 10.4
_diffrn_detector_type 'CMOS sensor'
_diffrn_measured_fraction_theta_full 0.986
_diffrn_measured_fraction_theta_max 0.985
_diffrn_measurement_device '3-circle diffractometer'
_diffrn_measurement_method '\f and \w scans'
_diffrn_measurement_specimen_support 'MiTeGen MicroMount'
_diffrn_radiation_monochromator 'focusing mirrors'
_diffrn_radiation_probe x-ray
_diffrn_radiation_type CuK\a
_diffrn_radiation_wavelength 1.54178
_diffrn_reflns_av_R_equivalents 0.1445
_diffrn_reflns_av_unetI/netI 0.0888
_diffrn_reflns_Laue_measured_fraction_full 0.986
_diffrn_reflns_Laue_measured_fraction_max 0.985
_diffrn_reflns_limit_h_max 6
_diffrn_reflns_limit_h_min -6
_diffrn_reflns_limit_k_max 8
_diffrn_reflns_limit_k_min -7
_diffrn_reflns_limit_l_max 48
_diffrn_reflns_limit_l_min -48
_diffrn_reflns_number 33397
_diffrn_reflns_point_group_measured_fraction_full 0.986
_diffrn_reflns_point_group_measured_fraction_max 0.985
_diffrn_reflns_theta_full 67.679
_diffrn_reflns_theta_max 68.990
_diffrn_reflns_theta_min 2.215
_diffrn_source 'microfocus sealed X-ray tube'
_diffrn_source_type 'Incoatec I\mS microsource'
_diffrn_standards_number 0
_exptl_absorpt_coefficient_mu 0.522
_exptl_absorpt_correction_T_max 1.0000
_exptl_absorpt_correction_T_min 0.6828
_exptl_absorpt_correction_type multi-scan
_exptl_absorpt_process_details
;    
SADABS-2016/2 (Bruker,2016/2) was used for absorption correction. 
wR2(int) was 0.1364 before and 0.0876 after correction. 
The Ratio of minimum to maximum transmission is 0.6828. 
The \l/2 correction factor is Not present.
;
_exptl_crystal_colour 'clear colourless'
_exptl_crystal_colour_lustre clear
_exptl_crystal_colour_primary colourless
_exptl_crystal_density_diffrn 1.100
_exptl_crystal_description plank
_exptl_crystal_F_000 512
_exptl_crystal_size_max 0.32
_exptl_crystal_size_mid 0.09
_exptl_crystal_size_min 0.02
_refine_diff_density_max 0.198
_refine_diff_density_min -0.200
_refine_diff_density_rms 0.048
_refine_ls_extinction_coef 0.0019(4)
_refine_ls_extinction_expression Fc^*^=kFc[1+0.001xFc^2^\l^3^/sin(2\q)]^-1/4^
_refine_ls_extinction_method 'SHELXL-2017/1 (Sheldrick 2017)'
_refine_ls_goodness_of_fit_ref 1.090
_refine_ls_hydrogen_treatment mixed
_refine_ls_matrix_type full
_refine_ls_number_parameters 312
_refine_ls_number_reflns 5160
_refine_ls_number_restraints 0
_refine_ls_restrained_S_all 1.090
_refine_ls_R_factor_all 0.1569
_refine_ls_R_factor_gt 0.0994
_refine_ls_shift/su_max 0.000
_refine_ls_shift/su_mean 0.000
_refine_ls_structure_factor_coef Fsqd
_refine_ls_weighting_details 'w=1/[\s^2^(Fo^2^)+(0.0270P)^2^+2.3500P] where P=(Fo^2^+2Fc^2^)/3'
_refine_ls_weighting_scheme calc
_refine_ls_wR_factor_gt 0.1798
_refine_ls_wR_factor_ref 0.2017
_reflns_Friedel_coverage 0.000
_reflns_number_gt 3097
_reflns_number_total 5160
_reflns_threshold_expression 'I > 2\s(I)'
_cod_data_source_file d0sc02540b2.cif
_cod_data_source_block 12_2_18srv457
_cod_depositor_comments
;
The following automatic conversions were performed:

data item '_diffrn_radiation_probe' value 'X-ray' was changed to
'x-ray' in accordance with the
/home/data/users/saulius/crontab/automatic-downloads/rss-feeds/RSC/lib/dictionaries/cif_core.dic
dictionary named 'cif_core.dic' version 2.4.2 last updated on
2011-04-26.

Automatic conversion script
Id: cif_fix_values 7556 2019-12-06 15:28:31Z antanas 
;
_cod_original_cell_volume 1409.64(14)
_cod_database_code 1558628
_shelx_shelxl_version_number 2017/1
_shelx_space_group_comment
;
The symmetry employed for this shelxl refinement is uniquely defined
by the following loop, which should always be used as a source of
symmetry information in preference to the above space-group names.
They are only intended as comments.
;
_shelx_estimated_absorpt_t_max 0.990
_shelx_estimated_absorpt_t_min 0.851
_computing_bruker_data_scaling 'SADABS V2012/1 (Bruker AXS Inc.)'
_olex2_refinement_description
;
1. Fixed Uiso
 At 1.2 times of:
  All C(H) groups, All C(H,H) groups
 At 1.5 times of:
  All C(H,H,H,H) groups
2.a Secondary CH2 refined with riding coordinates:
 C2(H2A,H2B), C3(H3A,H3B), C4(H4A,H4B), C5(H5A,H5B), C6(H6A,H6B), C7(H7A,H7B),
 C8(H8A,H8B), C9(H9A,H9B), C14(H14A,H14B), C15(H15A,H15B), C16(H16A,H16B),
 C17(H17A,H17B), C18(H18A,H18B), C19(H19A,H19B), C20(H20A,H20B), C21(H21A,H21B),
  C22(H22A,H22B), C23(H23A,H23B), C24(H24A,H24B)
2.b Aromatic/amide H refined with riding coordinates:
 C1S(H1S), C2S(H2S), C4S(H4S), C5S(H5S)
2.c Idealised Me refined as rotating group:
 C25(H25A,H25B,H25C)
;
_olex2_submission_special_instructions 'No special instructions were received'

loop_
_space_group_symop_operation_xyz
'x, y, z'
'-x, -y, -z'

loop_
_atom_site_label
_atom_site_type_symbol
_atom_site_fract_x
_atom_site_fract_y
_atom_site_fract_z
_atom_site_U_iso_or_equiv
_atom_site_adp_type
_atom_site_occupancy
_atom_site_site_symmetry_order
_atom_site_calc_flag
_atom_site_refinement_flags_posn
_atom_site_refinement_flags_adp
_atom_site_refinement_flags_occupancy
_atom_site_disorder_assembly
_atom_site_disorder_group
O1 O -1.4570(5) 2.4096(4) 0.40199(7) 0.0400(7) Uani 1 1 d . . . . .
O2 O -1.6372(5) 2.1512(4) 0.40995(7) 0.0428(8) Uani 1 1 d . . . . .
C1 C -1.4666(7) 2.2207(5) 0.39786(10) 0.0296(9) Uani 1 1 d . . . . .
C2 C -1.2495(7) 2.1067(5) 0.37678(10) 0.0317(9) Uani 1 1 d . . . . .
H2A H -1.085435 2.102159 0.388167 0.038 Uiso 1 1 calc R . . . .
H2B H -1.249051 2.183478 0.355217 0.038 Uiso 1 1 calc R . . . .
C3 C -1.2545(7) 1.8895(5) 0.36921(10) 0.0328(9) Uani 1 1 d . . . . .
H3A H -1.257648 1.810930 0.390535 0.039 Uiso 1 1 calc R . . . .
H3B H -1.413427 1.891695 0.356788 0.039 Uiso 1 1 calc R . . . .
C4 C -1.0187(7) 1.7863(5) 0.34847(10) 0.0324(9) Uani 1 1 d . . . . .
H4A H -1.014304 1.868597 0.327587 0.039 Uiso 1 1 calc R . . . .
H4B H -0.861199 1.783597 0.361236 0.039 Uiso 1 1 calc R . . . .
C5 C -1.0126(7) 1.5712(5) 0.33927(10) 0.0362(10) Uani 1 1 d . . . . .
H5A H -1.169538 1.572773 0.326443 0.043 Uiso 1 1 calc R . . . .
H5B H -1.014854 1.487556 0.360048 0.043 Uiso 1 1 calc R . . . .
C6 C -0.7744(7) 1.4749(5) 0.31842(10) 0.0326(9) Uani 1 1 d . . . . .
H6A H -0.618043 1.466133 0.331810 0.039 Uiso 1 1 calc R . . . .
H6B H -0.766593 1.563430 0.298377 0.039 Uiso 1 1 calc R . . . .
C7 C -0.7732(7) 1.2634(5) 0.30716(10) 0.0339(9) Uani 1 1 d . . . . .
H7A H -0.782403 1.175499 0.327237 0.041 Uiso 1 1 calc R . . . .
H7B H -0.929505 1.272667 0.293725 0.041 Uiso 1 1 calc R . . . .
C8 C -0.5360(7) 1.1650(6) 0.28648(10) 0.0342(9) Uani 1 1 d . . . . .
H8A H -0.379393 1.152398 0.300010 0.041 Uiso 1 1 calc R . . . .
H8B H -0.524653 1.253285 0.266529 0.041 Uiso 1 1 calc R . . . .
C9 C -0.5435(8) 0.9546(6) 0.27506(11) 0.0419(11) Uani 1 1 d . . . . .
H9A H -0.571746 0.871213 0.294947 0.050 Uiso 1 1 calc R . . . .
H9B H -0.692565 0.969636 0.260024 0.050 Uiso 1 1 calc R . . . .
C10 C -0.3085(8) 0.8467(6) 0.25751(10) 0.0363(10) Uani 1 1 d . . . . .
C11 C -0.1146(7) 0.7598(6) 0.24379(10) 0.0346(9) Uani 1 1 d . . . . .
C12 C 0.1081(7) 0.6586(6) 0.22772(10) 0.0341(9) Uani 1 1 d . . . . .
C13 C 0.3047(8) 0.5710(6) 0.21418(10) 0.0381(10) Uani 1 1 d . . . . .
C14 C 0.5427(7) 0.4628(6) 0.19764(11) 0.0404(10) Uani 1 1 d . . . . .
H14A H 0.686897 0.443462 0.213586 0.048 Uiso 1 1 calc R . . . .
H14B H 0.579275 0.547773 0.178423 0.048 Uiso 1 1 calc R . . . .
C15 C 0.5345(7) 0.2554(6) 0.18494(10) 0.0346(9) Uani 1 1 d . . . . .
H15A H 0.505416 0.167337 0.204149 0.042 Uiso 1 1 calc R . . . .
H15B H 0.387947 0.272902 0.169404 0.042 Uiso 1 1 calc R . . . .
C16 C 0.7852(7) 0.1525(6) 0.16684(11) 0.0383(10) Uani 1 1 d . . . . .
H16A H 0.814256 0.242133 0.147842 0.046 Uiso 1 1 calc R . . . .
H16B H 0.930845 0.135548 0.182493 0.046 Uiso 1 1 calc R . . . .
C17 C 0.7849(7) -0.0536(5) 0.15359(10) 0.0339(9) Uani 1 1 d . . . . .
H17A H 0.764987 -0.145610 0.172687 0.041 Uiso 1 1 calc R . . . .
H17B H 0.634515 -0.037978 0.138774 0.041 Uiso 1 1 calc R . . . .
C18 C 1.0293(7) -0.1493(6) 0.13424(11) 0.0376(10) Uani 1 1 d . . . . .
H18A H 1.179955 -0.158672 0.148761 0.045 Uiso 1 1 calc R . . . .
H18B H 1.044865 -0.059695 0.114615 0.045 Uiso 1 1 calc R . . . .
C19 C 1.0376(7) -0.3595(5) 0.12211(10) 0.0340(9) Uani 1 1 d . . . . .
H19A H 0.881671 -0.351329 0.108667 0.041 Uiso 1 1 calc R . . . .
H19B H 1.031759 -0.450852 0.141836 0.041 Uiso 1 1 calc R . . . .
C20 C 1.2756(7) -0.4519(6) 0.10105(11) 0.0380(10) Uani 1 1 d . . . . .
H20A H 1.431497 -0.458006 0.114382 0.046 Uiso 1 1 calc R . . . .
H20B H 1.280005 -0.361360 0.081166 0.046 Uiso 1 1 calc R . . . .
C21 C 1.2872(7) -0.6636(6) 0.08922(11) 0.0375(10) Uani 1 1 d . . . . .
H21A H 1.280312 -0.754104 0.109028 0.045 Uiso 1 1 calc R . . . .
H21B H 1.133346 -0.657504 0.075473 0.045 Uiso 1 1 calc R . . . .
C22 C 1.5281(7) -0.7542(6) 0.06877(10) 0.0373(10) Uani 1 1 d . . . . .
H22A H 1.681783 -0.757726 0.082408 0.045 Uiso 1 1 calc R . . . .
H22B H 1.533295 -0.664526 0.048802 0.045 Uiso 1 1 calc R . . . .
C23 C 1.5445(7) -0.9685(6) 0.05720(10) 0.0364(9) Uani 1 1 d . . . . .
H23A H 1.544997 -1.059632 0.077136 0.044 Uiso 1 1 calc R . . . .
H23B H 1.389116 -0.966253 0.044005 0.044 Uiso 1 1 calc R . . . .
C24 C 1.7840(8) -1.0533(6) 0.03600(11) 0.0439(11) Uani 1 1 d . . . . .
H24A H 1.939153 -1.053526 0.049093 0.053 Uiso 1 1 calc R . . . .
H24B H 1.782091 -0.963066 0.015921 0.053 Uiso 1 1 calc R . . . .
C25 C 1.8036(9) -1.2685(6) 0.02476(11) 0.0514(12) Uani 1 1 d . . . . .
H25A H 1.960990 -1.314806 0.011271 0.077 Uiso 1 1 calc GR . . . .
H25B H 1.652664 -1.268988 0.011297 0.077 Uiso 1 1 calc GR . . . .
H25C H 1.809630 -1.359504 0.044504 0.077 Uiso 1 1 calc GR . . . .
H1 H -1.614(9) 2.478(7) 0.4163(12) 0.077 Uiso 1 1 d R . . . .
N1 N 0.5109(6) 0.9082(4) 0.49756(8) 0.0354(8) Uani 1 1 d . . . . .
N2 N 1.1414(6) 0.6175(4) 0.43775(8) 0.0319(8) Uani 1 1 d . . . . .
C1S C 1.1052(7) 0.8142(6) 0.44419(10) 0.0332(9) Uani 1 1 d . . . . .
H1S H 1.225582 0.883740 0.435187 0.040 Uiso 1 1 calc R . . . .
C2S C 0.9014(7) 0.9204(6) 0.46327(10) 0.0345(9) Uani 1 1 d . . . . .
H2S H 0.881009 1.060156 0.467088 0.041 Uiso 1 1 calc R . . . .
C3S C 0.7271(7) 0.8186(6) 0.47672(10) 0.0315(9) Uani 1 1 d . . . . .
C4S C 0.7597(7) 0.6174(6) 0.46945(10) 0.0359(10) Uani 1 1 d . . . . .
H4S H 0.639377 0.545357 0.477588 0.043 Uiso 1 1 calc R . . . .
C5S C 0.9694(7) 0.5223(6) 0.45019(10) 0.0360(10) Uani 1 1 d . . . . .
H5S H 0.991993 0.383316 0.445616 0.043 Uiso 1 1 calc R . . . .

loop_
_atom_site_aniso_label
_atom_site_aniso_U_11
_atom_site_aniso_U_22
_atom_site_aniso_U_33
_atom_site_aniso_U_23
_atom_site_aniso_U_13
_atom_site_aniso_U_12
O1 0.0350(16) 0.0261(14) 0.060(2) -0.0178(13) 0.0161(14) -0.0089(12)
O2 0.0319(15) 0.0333(16) 0.064(2) -0.0106(14) 0.0175(14) -0.0096(13)
C1 0.0204(18) 0.028(2) 0.038(2) -0.0051(16) 0.0013(16) -0.0029(16)
C2 0.027(2) 0.027(2) 0.040(2) -0.0077(17) 0.0060(17) -0.0047(17)
C3 0.029(2) 0.030(2) 0.042(2) -0.0089(17) 0.0086(18) -0.0115(17)
C4 0.026(2) 0.030(2) 0.040(2) -0.0047(17) 0.0014(17) -0.0037(17)
C5 0.030(2) 0.028(2) 0.049(3) -0.0073(18) 0.0062(19) -0.0036(18)
C6 0.030(2) 0.027(2) 0.040(2) -0.0054(17) 0.0045(18) -0.0047(17)
C7 0.026(2) 0.030(2) 0.044(3) -0.0093(17) 0.0082(18) -0.0051(17)
C8 0.028(2) 0.032(2) 0.041(2) -0.0058(17) 0.0032(18) -0.0052(17)
C9 0.034(2) 0.040(2) 0.053(3) -0.017(2) 0.009(2) -0.0091(19)
C10 0.037(2) 0.032(2) 0.041(2) -0.0122(18) 0.0029(19) -0.0084(19)
C11 0.034(2) 0.027(2) 0.042(2) -0.0080(17) 0.0006(19) -0.0039(18)
C12 0.031(2) 0.030(2) 0.040(2) -0.0080(17) -0.0022(18) -0.0044(18)
C13 0.034(2) 0.031(2) 0.048(3) -0.0138(18) 0.004(2) -0.0046(19)
C14 0.032(2) 0.034(2) 0.055(3) -0.0152(19) 0.009(2) -0.0056(19)
C15 0.030(2) 0.032(2) 0.042(2) -0.0055(17) 0.0032(18) -0.0071(17)
C16 0.031(2) 0.034(2) 0.049(3) -0.0105(19) 0.0060(19) -0.0070(19)
C17 0.029(2) 0.029(2) 0.042(2) -0.0066(17) 0.0035(18) -0.0047(17)
C18 0.029(2) 0.029(2) 0.053(3) -0.0083(18) 0.0091(19) -0.0050(18)
C19 0.030(2) 0.031(2) 0.040(2) -0.0056(17) 0.0029(18) -0.0049(17)
C20 0.030(2) 0.032(2) 0.051(3) -0.0090(19) 0.0086(19) -0.0046(18)
C21 0.031(2) 0.030(2) 0.050(3) -0.0090(18) 0.0069(19) -0.0049(18)
C22 0.033(2) 0.033(2) 0.045(3) -0.0109(18) 0.0078(19) -0.0062(18)
C23 0.036(2) 0.032(2) 0.040(2) -0.0057(18) 0.0015(19) -0.0051(18)
C24 0.042(2) 0.034(2) 0.052(3) -0.011(2) 0.008(2) -0.003(2)
C25 0.060(3) 0.032(2) 0.058(3) -0.013(2) 0.006(2) -0.002(2)
N1 0.0291(17) 0.0321(17) 0.041(2) -0.0092(15) 0.0030(15) 0.0006(16)
N2 0.0248(16) 0.0283(17) 0.040(2) -0.0060(14) 0.0012(14) -0.0005(14)
C1S 0.030(2) 0.031(2) 0.039(2) -0.0030(17) 0.0017(17) -0.0076(17)
C2S 0.029(2) 0.032(2) 0.039(2) -0.0096(17) 0.0028(18) -0.0015(17)
C3S 0.0222(19) 0.036(2) 0.032(2) -0.0054(17) 0.0004(16) 0.0011(16)
C4S 0.033(2) 0.031(2) 0.042(3) -0.0074(18) 0.0093(19) -0.0046(18)
C5S 0.032(2) 0.027(2) 0.047(3) -0.0062(18) 0.0021(19) -0.0025(18)

loop_
_atom_type_symbol
_atom_type_description
_atom_type_scat_dispersion_real
_atom_type_scat_dispersion_imag
_atom_type_scat_source
C C 0.0181 0.0091 'International Tables Vol C Tables 4.2.6.8 and 6.1.1.4'
H H 0.0000 0.0000 'International Tables Vol C Tables 4.2.6.8 and 6.1.1.4'
N N 0.0311 0.0180 'International Tables Vol C Tables 4.2.6.8 and 6.1.1.4'
O O 0.0492 0.0322 'International Tables Vol C Tables 4.2.6.8 and 6.1.1.4'

loop_
_geom_angle_atom_site_label_1
_geom_angle_atom_site_label_2
_geom_angle_atom_site_label_3
_geom_angle
_geom_angle_site_symmetry_1
_geom_angle_site_symmetry_3
_geom_angle_publ_flag
C1 O1 H1 108(3) . . ?
O1 C1 C2 112.6(3) . . ?
O2 C1 O1 122.6(3) . . ?
O2 C1 C2 124.7(3) . . ?
C1 C2 H2A 108.3 . . ?
C1 C2 H2B 108.3 . . ?
C1 C2 C3 115.9(3) . . ?
H2A C2 H2B 107.4 . . ?
C3 C2 H2A 108.3 . . ?
C3 C2 H2B 108.3 . . ?
C2 C3 H3A 109.4 . . ?
C2 C3 H3B 109.4 . . ?
H3A C3 H3B 108.0 . . ?
C4 C3 C2 111.1(3) . . ?
C4 C3 H3A 109.4 . . ?
C4 C3 H3B 109.4 . . ?
C3 C4 H4A 108.7 . . ?
C3 C4 H4B 108.7 . . ?
H4A C4 H4B 107.6 . . ?
C5 C4 C3 114.2(3) . . ?
C5 C4 H4A 108.7 . . ?
C5 C4 H4B 108.7 . . ?
C4 C5 H5A 109.1 . . ?
C4 C5 H5B 109.1 . . ?
C4 C5 C6 112.3(3) . . ?
H5A C5 H5B 107.9 . . ?
C6 C5 H5A 109.1 . . ?
C6 C5 H5B 109.1 . . ?
C5 C6 H6A 109.0 . . ?
C5 C6 H6B 109.0 . . ?
C5 C6 C7 113.0(3) . . ?
H6A C6 H6B 107.8 . . ?
C7 C6 H6A 109.0 . . ?
C7 C6 H6B 109.0 . . ?
C6 C7 H7A 108.8 . . ?
C6 C7 H7B 108.8 . . ?
H7A C7 H7B 107.7 . . ?
C8 C7 C6 113.6(3) . . ?
C8 C7 H7A 108.8 . . ?
C8 C7 H7B 108.8 . . ?
C7 C8 H8A 109.2 . . ?
C7 C8 H8B 109.2 . . ?
C7 C8 C9 112.2(3) . . ?
H8A C8 H8B 107.9 . . ?
C9 C8 H8A 109.2 . . ?
C9 C8 H8B 109.2 . . ?
C8 C9 H9A 108.7 . . ?
C8 C9 H9B 108.7 . . ?
H9A C9 H9B 107.6 . . ?
C10 C9 C8 114.0(3) . . ?
C10 C9 H9A 108.7 . . ?
C10 C9 H9B 108.7 . . ?
C11 C10 C9 178.6(4) . . ?
C10 C11 C12 179.4(5) . . ?
C13 C12 C11 178.8(4) . . ?
C12 C13 C14 179.4(4) . . ?
C13 C14 H14A 108.7 . . ?
C13 C14 H14B 108.7 . . ?
C13 C14 C15 114.1(3) . . ?
H14A C14 H14B 107.6 . . ?
C15 C14 H14A 108.7 . . ?
C15 C14 H14B 108.7 . . ?
C14 C15 H15A 109.3 . . ?
C14 C15 H15B 109.3 . . ?
H15A C15 H15B 107.9 . . ?
C16 C15 C14 111.7(3) . . ?
C16 C15 H15A 109.3 . . ?
C16 C15 H15B 109.3 . . ?
C15 C16 H16A 108.9 . . ?
C15 C16 H16B 108.9 . . ?
H16A C16 H16B 107.7 . . ?
C17 C16 C15 113.5(3) . . ?
C17 C16 H16A 108.9 . . ?
C17 C16 H16B 108.9 . . ?
C16 C17 H17A 109.0 . . ?
C16 C17 H17B 109.0 . . ?
H17A C17 H17B 107.8 . . ?
C18 C17 C16 113.0(3) . . ?
C18 C17 H17A 109.0 . . ?
C18 C17 H17B 109.0 . . ?
C17 C18 H18A 108.8 . . ?
C17 C18 H18B 108.8 . . ?
C17 C18 C19 113.7(3) . . ?
H18A C18 H18B 107.7 . . ?
C19 C18 H18A 108.8 . . ?
C19 C18 H18B 108.8 . . ?
C18 C19 H19A 108.7 . . ?
C18 C19 H19B 108.7 . . ?
C18 C19 C20 114.0(3) . . ?
H19A C19 H19B 107.6 . . ?
C20 C19 H19A 108.7 . . ?
C20 C19 H19B 108.7 . . ?
C19 C20 H20A 108.7 . . ?
C19 C20 H20B 108.7 . . ?
C19 C20 C21 114.3(3) . . ?
H20A C20 H20B 107.6 . . ?
C21 C20 H20A 108.7 . . ?
C21 C20 H20B 108.7 . . ?
C20 C21 H21A 108.9 . . ?
C20 C21 H21B 108.9 . . ?
H21A C21 H21B 107.7 . . ?
C22 C21 C20 113.4(3) . . ?
C22 C21 H21A 108.9 . . ?
C22 C21 H21B 108.9 . . ?
C21 C22 H22A 108.8 . . ?
C21 C22 H22B 108.8 . . ?
C21 C22 C23 114.0(3) . . ?
H22A C22 H22B 107.6 . . ?
C23 C22 H22A 108.8 . . ?
C23 C22 H22B 108.8 . . ?
C22 C23 H23A 109.0 . . ?
C22 C23 H23B 109.0 . . ?
H23A C23 H23B 107.8 . . ?
C24 C23 C22 112.9(3) . . ?
C24 C23 H23A 109.0 . . ?
C24 C23 H23B 109.0 . . ?
C23 C24 H24A 108.9 . . ?
C23 C24 H24B 108.9 . . ?
C23 C24 C25 113.2(4) . . ?
H24A C24 H24B 107.8 . . ?
C25 C24 H24A 108.9 . . ?
C25 C24 H24B 108.9 . . ?
C24 C25 H25A 109.5 . . ?
C24 C25 H25B 109.5 . . ?
C24 C25 H25C 109.5 . . ?
H25A C25 H25B 109.5 . . ?
H25A C25 H25C 109.5 . . ?
H25B C25 H25C 109.5 . . ?
N1 N1 C3S 113.6(4) 2_676 . ?
C5S N2 C1S 117.8(3) . . ?
N2 C1S H1S 118.4 . . ?
N2 C1S C2S 123.1(4) . . ?
C2S C1S H1S 118.4 . . ?
C1S C2S H2S 120.7 . . ?
C1S C2S C3S 118.5(4) . . ?
C3S C2S H2S 120.7 . . ?
C2S C3S N1 124.5(3) . . ?
C4S C3S N1 116.9(3) . . ?
C4S C3S C2S 118.6(4) . . ?
C3S C4S H4S 120.4 . . ?
C3S C4S C5S 119.2(4) . . ?
C5S C4S H4S 120.4 . . ?
N2 C5S C4S 122.7(4) . . ?
N2 C5S H5S 118.6 . . ?
C4S C5S H5S 118.6 . . ?

loop_
_geom_bond_atom_site_label_1
_geom_bond_atom_site_label_2
_geom_bond_distance
_geom_bond_site_symmetry_2
_geom_bond_publ_flag
O1 C1 1.320(4) . ?
O1 H1 1.03(5) . ?
O2 C1 1.215(4) . ?
C1 C2 1.489(5) . ?
C2 H2A 0.9900 . ?
C2 H2B 0.9900 . ?
C2 C3 1.532(5) . ?
C3 H3A 0.9900 . ?
C3 H3B 0.9900 . ?
C3 C4 1.526(5) . ?
C4 H4A 0.9900 . ?
C4 H4B 0.9900 . ?
C4 C5 1.519(5) . ?
C5 H5A 0.9900 . ?
C5 H5B 0.9900 . ?
C5 C6 1.525(5) . ?
C6 H6A 0.9900 . ?
C6 H6B 0.9900 . ?
C6 C7 1.527(5) . ?
C7 H7A 0.9900 . ?
C7 H7B 0.9900 . ?
C7 C8 1.522(5) . ?
C8 H8A 0.9900 . ?
C8 H8B 0.9900 . ?
C8 C9 1.534(5) . ?
C9 H9A 0.9900 . ?
C9 H9B 0.9900 . ?
C9 C10 1.467(5) . ?
C10 C11 1.192(5) . ?
C11 C12 1.377(5) . ?
C12 C13 1.200(5) . ?
C13 C14 1.460(5) . ?
C14 H14A 0.9900 . ?
C14 H14B 0.9900 . ?
C14 C15 1.533(5) . ?
C15 H15A 0.9900 . ?
C15 H15B 0.9900 . ?
C15 C16 1.530(5) . ?
C16 H16A 0.9900 . ?
C16 H16B 0.9900 . ?
C16 C17 1.522(5) . ?
C17 H17A 0.9900 . ?
C17 H17B 0.9900 . ?
C17 C18 1.517(5) . ?
C18 H18A 0.9900 . ?
C18 H18B 0.9900 . ?
C18 C19 1.522(5) . ?
C19 H19A 0.9900 . ?
C19 H19B 0.9900 . ?
C19 C20 1.523(5) . ?
C20 H20A 0.9900 . ?
C20 H20B 0.9900 . ?
C20 C21 1.523(5) . ?
C21 H21A 0.9900 . ?
C21 H21B 0.9900 . ?
C21 C22 1.518(5) . ?
C22 H22A 0.9900 . ?
C22 H22B 0.9900 . ?
C22 C23 1.532(5) . ?
C23 H23A 0.9900 . ?
C23 H23B 0.9900 . ?
C23 C24 1.521(5) . ?
C24 H24A 0.9900 . ?
C24 H24B 0.9900 . ?
C24 C25 1.530(5) . ?
C25 H25A 0.9800 . ?
C25 H25B 0.9800 . ?
C25 H25C 0.9800 . ?
N1 N1 1.251(6) 2_676 ?
N1 C3S 1.432(4) . ?
N2 C1S 1.341(4) . ?
N2 C5S 1.333(5) . ?
C1S H1S 0.9500 . ?
C1S C2S 1.380(5) . ?
C2S H2S 0.9500 . ?
C2S C3S 1.386(5) . ?
C3S C4S 1.381(5) . ?
C4S H4S 0.9500 . ?
C4S C5S 1.382(5) . ?
C5S H5S 0.9500 . ?

loop_
_geom_hbond_atom_site_label_D
_geom_hbond_atom_site_label_H
_geom_hbond_atom_site_label_A
_geom_hbond_distance_DH
_geom_hbond_distance_HA
_geom_hbond_distance_DA
_geom_hbond_angle_DHA
_geom_hbond_site_symmetry_A
_geom_hbond_publ_flag
O1 H1 N2 1.03(5) 1.66(5) 2.677(4) 173(4) 1_275 yes

loop_
_geom_torsion_atom_site_label_1
_geom_torsion_atom_site_label_2
_geom_torsion_atom_site_label_3
_geom_torsion_atom_site_label_4
_geom_torsion
_geom_torsion_site_symmetry_1
_geom_torsion_site_symmetry_2
_geom_torsion_site_symmetry_3
_geom_torsion_site_symmetry_4
_geom_torsion_publ_flag
O1 C1 C2 C3 -176.9(3) . . . . ?
O2 C1 C2 C3 2.5(6) . . . . ?
C1 C2 C3 C4 -178.2(4) . . . . ?
C2 C3 C4 C5 -178.7(3) . . . . ?
C3 C4 C5 C6 179.7(4) . . . . ?
C4 C5 C6 C7 -176.5(3) . . . . ?
C5 C6 C7 C8 -179.7(4) . . . . ?
C6 C7 C8 C9 -178.9(4) . . . . ?
C7 C8 C9 C10 -175.0(4) . . . . ?
C13 C14 C15 C16 178.1(4) . . . . ?
C14 C15 C16 C17 -179.6(4) . . . . ?
C15 C16 C17 C18 177.2(4) . . . . ?
C16 C17 C18 C19 177.5(4) . . . . ?
C17 C18 C19 C20 176.9(4) . . . . ?
C18 C19 C20 C21 179.2(4) . . . . ?
C19 C20 C21 C22 -179.0(4) . . . . ?
C20 C21 C22 C23 179.0(4) . . . . ?
C21 C22 C23 C24 178.4(4) . . . . ?
C22 C23 C24 C25 179.2(4) . . . . ?
N1 N1 C3S C2S 0.9(6) 2_676 . . . ?
N1 N1 C3S C4S -178.3(4) 2_676 . . . ?
N1 C3S C4S C5S -178.3(4) . . . . ?
N2 C1S C2S C3S 0.7(6) . . . . ?
C1S N2 C5S C4S -0.6(6) . . . . ?
C1S C2S C3S N1 178.5(4) . . . . ?
C1S C2S C3S C4S -2.3(6) . . . . ?
C2S C3S C4S C5S 2.5(6) . . . . ?
C3S C4S C5S N2 -1.0(6) . . . . ?
C5S N2 C1S C2S 0.8(6) . . . . ?
